data_9004494
loop_
_publ_author_name
'Oberti, R.'
'Hawthorne, F. C.'
'Camara, F.'
'Raudsepp, M.'

_publ_section_title
;
 Synthetic fluoro-amphiboles: site preferences of Al, Ga, Sc and inductive
 effects on mean bond-lengths of octahedra
 Sample: A2, Sc-substituted
;
_journal_name_full 'The Canadian Mineralogist'
_journal_page_first 1245
_journal_page_last 1252
_journal_volume 36
_journal_year 1998
_chemical_formula_sum 'Al0.8 Ca0.98 F2 Mg4.15 Na2.76 O22 Sc0.85 Si7.2'
_chemical_name_mineral Fluoro-magnesio-aluminokatophorite
_space_group_IT_number 12
_symmetry_space_group_name_Hall '-C 2y'
_symmetry_space_group_name_H-M 'C 1 2/m 1'
_cell_angle_alpha 90
_cell_angle_beta 104.49
_cell_angle_gamma 90
_cell_length_a 9.853
_cell_length_b 18.061
_cell_length_c 5.295
_cell_formula_units_Z 2
_cell_volume 912.299
_database_code_amcsd 0005569
_exptl_crystal_density_diffrn 3.115
_cod_original_formula_sum '(Si7.2 Al.8) (Mg4.15 Sc.85) Na2.76 Ca.98 O22 F2'
_cod_database_code 9004494

loop_
_space_group_symop_operation_xyz
x,y,z
1/2+x,1/2+y,z
x,-y,z
1/2+x,1/2-y,z
-x,y,-z
1/2-x,1/2+y,-z
-x,-y,-z
1/2-x,1/2-y,-z

loop_
_atom_site_label
_atom_site_fract_x
_atom_site_fract_y
_atom_site_fract_z
_atom_site_occupancy
_atom_site_U_iso_or_equiv
SiT1 0.28260 0.08430 0.29690 0.90000 0.00507
AlT1 0.28260 0.08430 0.29690 0.10000 0.00507
SiT2 0.28910 0.17040 0.80260 0.90000 0.00583
AlT2 0.28910 0.17040 0.80260 0.10000 0.00583
MgM1 0.00000 0.08830 0.50000 0.83000 0.00621
ScM1 0.00000 0.08830 0.50000 0.17000 0.00621
MgM2 0.00000 0.17870 0.00000 0.83000 0.00747
ScM2 0.00000 0.17870 0.00000 0.17000 0.00747
MgM3 0.00000 0.00000 0.00000 0.83000 0.00621
ScM3 0.00000 0.00000 0.00000 0.17000 0.00621
NaM4 0.00000 0.27810 0.50000 0.51000 0.01444
CaM4 0.00000 0.27810 0.50000 0.49000 0.01444
NaA 0.00000 0.50000 0.00000 0.16000 0.02546
NaAm 0.04370 0.50000 0.10120 0.50000 0.03280
NaA2 0.00000 0.47300 0.00000 0.29000 0.03926
O1 0.11180 0.08480 0.21840 1.00000 0.00646
O2 0.11930 0.16830 0.72680 1.00000 0.00735
F3 0.10230 0.00000 0.71240 1.00000 0.00912
O4 0.36210 0.24860 0.79270 1.00000 0.01013
O5 0.34900 0.13280 0.09390 1.00000 0.01267
O6 0.34550 0.11720 0.59250 1.00000 0.01077
O7 0.34370 0.00000 0.28590 1.00000 0.01165

loop_
_cod_related_entry_id
_cod_related_entry_database
_cod_related_entry_code
1 AMCSD 0005569
